data_7715965
loop_
_publ_author_name
'Dunatov, Marko'
'Zhao, Zhibo'
'&#x17d;ili&#x107;, Dijana'
'Andro&#x161; Dubraja, Lidija'

_publ_section_title
;
 A homochiral tartrate-bridged dinuclear chromium(III) complex anion with
 a resonance-assisted hydrogen bond for proton conduction.
;
_journal_issue 22
_journal_name_full 'Dalton transactions (Cambridge, England : 2003)'
_journal_page_first 9315
_journal_page_last 9322
_journal_paper_doi 10.1039/d4dt00783b
_journal_volume 53
_journal_year 2024
_chemical_absolute_configuration syn
_chemical_formula_moiety '(C56  H21  Cr2  N4  O24), 9(H2O), (Na)'
_chemical_formula_sum 'C28 H39 Cr2 N4 Na O21'
_chemical_formula_weight 894.62
_chemical_name_common 'sodium L-tartrate-bipyridine-chromium(III)'
_chemical_name_systematic 'sodium L-tartrate-bipyridine-chromium(III)'
_space_group_crystal_system monoclinic
_space_group_IT_number 3
_space_group_name_Hall 'P 2y'
_space_group_name_H-M_alt 'P 1 2 1'
_atom_sites_solution_hydrogens mixed
_audit_creation_method SHELXL-2017/1
_audit_update_record
;
2024-05-05 deposited with the CCDC.	2024-05-07 downloaded from the CCDC.
;
_cell_angle_alpha 90
_cell_angle_beta 110.661(3)
_cell_angle_gamma 90
_cell_formula_units_Z 4
_cell_length_a 21.0907(6)
_cell_length_b 8.6541(2)
_cell_length_c 22.8011(5)
_cell_measurement_reflns_used 11909
_cell_measurement_temperature 100(2)
_cell_measurement_theta_max 76.7440
_cell_measurement_theta_min 3.4900
_cell_volume 3894.02(18)
_computing_cell_refinement 'CrysAlisPro 1.171.42.54a (Rigaku OD, 2022)'
_computing_data_collection 'CrysAlisPro 1.171.42.54a (Rigaku OD, 2022)'
_computing_data_reduction 'CrysAlisPro 1.171.42.54a (Rigaku OD, 2022)'
_computing_molecular_graphics 'Mercury (2020)'
_computing_publication_material 'PLATON (Spek, 2009)'
_computing_structure_refinement 'SHELXL-2017/1 (Sheldrick, 2017)'
_computing_structure_solution 'SIR-2019 (Burla, 2015)'
_diffrn_ambient_environment N~2~
_diffrn_ambient_temperature 100(2)
_diffrn_detector 'Hybrid Pixel Array Detector'
_diffrn_detector_area_resol_mean 10.0000
_diffrn_detector_type HyPix
_diffrn_measured_fraction_theta_full 0.999
_diffrn_measured_fraction_theta_max 0.982
_diffrn_measurement_device 'four-circle diffractometer'
_diffrn_measurement_device_type 'XtaLAB Synergy, Dualflex, HyPix'
_diffrn_radiation_monochromator mirror
_diffrn_radiation_probe x-ray
_diffrn_radiation_type 'Cu K\a'
_diffrn_radiation_wavelength 1.54184
_diffrn_reflns_av_R_equivalents 0.0807
_diffrn_reflns_av_unetI/netI 0.0873
_diffrn_reflns_Laue_measured_fraction_full 0.999
_diffrn_reflns_Laue_measured_fraction_max 0.982
_diffrn_reflns_limit_h_max 25
_diffrn_reflns_limit_h_min -26
_diffrn_reflns_limit_k_max 10
_diffrn_reflns_limit_k_min -11
_diffrn_reflns_limit_l_max 28
_diffrn_reflns_limit_l_min -29
_diffrn_reflns_number 35728
_diffrn_reflns_point_group_measured_fraction_full 0.936
_diffrn_reflns_point_group_measured_fraction_max 0.888
_diffrn_reflns_theta_full 67.684
_diffrn_reflns_theta_max 79.644
_diffrn_reflns_theta_min 3.547
_diffrn_source 'micro-focus sealed X-ray tube'
_diffrn_source_type 'PhotonJet (Cu) X-ray Source'
_exptl_absorpt_coefficient_mu 5.481
_exptl_absorpt_correction_T_max 1.00000
_exptl_absorpt_correction_T_min 0.50695
_exptl_absorpt_correction_type multi-scan
_exptl_absorpt_process_details
;
CrysAlisPro 1.171.42.101a (Rigaku Oxford Diffraction, 2023)
Empirical absorption correction using spherical harmonics,
implemented in SCALE3 ABSPACK scaling algorithm.
;
_exptl_crystal_colour red
_exptl_crystal_density_diffrn 1.526
_exptl_crystal_description stick
_exptl_crystal_F_000 1848
_exptl_crystal_size_max 0.120
_exptl_crystal_size_mid 0.080
_exptl_crystal_size_min 0.010
_refine_diff_density_max 2.494
_refine_diff_density_min -1.006
_refine_diff_density_rms 0.174
_refine_ls_abs_structure_details
;
 Flack x determined using 4138 quotients [(I+)-(I-)]/[(I+)+(I-)]
 (Parsons, Flack and Wagner, Acta Cryst. B69 (2013) 249-259).
;
_refine_ls_abs_structure_Flack 0.006(5)
_refine_ls_extinction_method none
_refine_ls_goodness_of_fit_ref 1.173
_refine_ls_hydrogen_treatment mixed
_refine_ls_matrix_type full
_refine_ls_number_parameters 1034
_refine_ls_number_reflns 15014
_refine_ls_number_restraints 5
_refine_ls_restrained_S_all 1.173
_refine_ls_R_factor_all 0.1080
_refine_ls_R_factor_gt 0.0967
_refine_ls_shift/su_max 0.003
_refine_ls_shift/su_mean 0.000
_refine_ls_structure_factor_coef Fsqd
_refine_ls_weighting_details 'w=1/[\s^2^(Fo^2^)+(0.2000P)^2^] where P=(Fo^2^+2Fc^2^)/3'
_refine_ls_weighting_scheme calc
_refine_ls_wR_factor_gt 0.2704
_refine_ls_wR_factor_ref 0.2857
_reflns_Friedel_coverage 0.695
_reflns_Friedel_fraction_full 0.862
_reflns_Friedel_fraction_max 0.781
_reflns_number_gt 12819
_reflns_number_total 15014
_reflns_threshold_expression 'I > 2\s(I)'
_cod_data_source_file d4dt00783b2.cif
_cod_data_source_block shelx_CCDC2
_cod_depositor_comments 'Adding full bibliography for 7715963--7715965.cif.'
_cod_original_sg_symbol_H-M 'P 2'
_cod_database_code 7715965
_shelx_shelxl_version_number 2017/1
_shelx_space_group_comment
;
The symmetry employed for this shelxl refinement is uniquely defined
by the following loop, which should always be used as a source of
symmetry information in preference to the above space-group names.
They are only intended as comments.
;
_oxdiff_exptl_absorpt_empirical_full_min 0.265
_oxdiff_exptl_absorpt_empirical_full_max 4.460
_oxdiff_exptl_absorpt_empirical_details
;
Empirical correction (ABSPACK) includes:
- Absorption correction using spherical harmonics
- Frame scaling
;

loop_
_space_group_symop_operation_xyz
'x, y, z'
'-x, y, -z'

loop_
_atom_site_label
_atom_site_type_symbol
_atom_site_fract_x
_atom_site_fract_y
_atom_site_fract_z
_atom_site_U_iso_or_equiv
_atom_site_adp_type
_atom_site_occupancy
_atom_site_site_symmetry_order
_atom_site_calc_flag
_atom_site_refinement_flags_posn
_atom_site_refinement_flags_adp
_atom_site_refinement_flags_occupancy
_atom_site_disorder_assembly
_atom_site_disorder_group
C1 C 0.3445(5) -0.0973(12) 0.2487(4) 0.0360(19) Uani 1 1 d . . . . .
H1 H 0.350870 -0.123741 0.210685 0.043 Uiso 1 1 calc R U . . .
C2 C 0.3868(5) -0.1597(12) 0.3050(4) 0.038(2) Uani 1 1 d . . . . .
H2 H 0.421988 -0.228728 0.305323 0.046 Uiso 1 1 calc R U . . .
C3 C 0.3782(5) -0.1227(13) 0.3595(4) 0.039(2) Uani 1 1 d . . . . .
H3 H 0.407377 -0.164565 0.398099 0.047 Uiso 1 1 calc R U . . .
C4 C 0.3273(5) -0.0249(13) 0.3582(4) 0.038(2) Uani 1 1 d . . . . .
H4 H 0.320600 0.002403 0.395952 0.046 Uiso 1 1 calc R U . . .
C5 C 0.2852(4) 0.0346(12) 0.3015(4) 0.0325(18) Uani 1 1 d . . . . .
C6 C 0.2283(5) 0.1458(11) 0.2944(4) 0.0315(18) Uani 1 1 d . . . . .
C7 C 0.2056(5) 0.1855(14) 0.3421(4) 0.042(2) Uani 1 1 d . . . . .
H7 H 0.227458 0.145580 0.383144 0.050 Uiso 1 1 calc R U . . .
C8 C 0.1500(6) 0.2853(14) 0.3296(5) 0.044(2) Uani 1 1 d . . . . .
H8 H 0.133983 0.314408 0.362066 0.053 Uiso 1 1 calc R U . . .
C9 C 0.1188(6) 0.3406(15) 0.2695(5) 0.046(2) Uani 1 1 d . . . . .
H9 H 0.081142 0.408722 0.259761 0.055 Uiso 1 1 calc R U . . .
C10 C 0.1435(5) 0.2946(13) 0.2241(4) 0.0372(19) Uani 1 1 d . . . . .
H10 H 0.122050 0.332548 0.182680 0.045 Uiso 1 1 calc R U . . .
C11 C 0.3429(5) 0.3263(17) -0.0534(5) 0.049(3) Uani 1 1 d . . . . .
H11 H 0.352758 0.340026 -0.009751 0.059 Uiso 1 1 calc R U . . .
C12 C 0.3825(6) 0.3998(18) -0.0819(5) 0.052(3) Uani 1 1 d . . . . .
H12 H 0.419266 0.463916 -0.058483 0.062 Uiso 1 1 calc R U . . .
C13 C 0.3672(6) 0.3777(19) -0.1448(6) 0.058(3) Uani 1 1 d . . . . .
H13 H 0.394440 0.426364 -0.164908 0.069 Uiso 1 1 calc R U . . .
C14 C 0.3148(6) 0.2892(18) -0.1791(5) 0.053(3) Uani 1 1 d . . . . .
H14 H 0.303931 0.276925 -0.222996 0.064 Uiso 1 1 calc R U . . .
C15 C 0.2770(5) 0.2159(15) -0.1475(4) 0.044(2) Uani 1 1 d . . . . .
C16 C 0.2195(5) 0.1066(15) -0.1794(4) 0.040(2) Uani 1 1 d . . . . .
C17 C 0.1961(7) 0.0751(16) -0.2423(5) 0.051(3) Uani 1 1 d . . . . .
H17 H 0.216719 0.120997 -0.268910 0.061 Uiso 1 1 calc R U . . .
C18 C 0.1408(6) -0.0268(16) -0.2667(5) 0.051(3) Uani 1 1 d . . . . .
H18 H 0.122519 -0.048743 -0.310321 0.062 Uiso 1 1 calc R U . . .
C19 C 0.1151(7) -0.0912(17) -0.2272(5) 0.052(3) Uani 1 1 d . . . . .
H19 H 0.078719 -0.162417 -0.242655 0.062 Uiso 1 1 calc R U . . .
C20 C 0.1405(6) -0.0563(13) -0.1638(4) 0.043(2) Uani 1 1 d . . . . .
H20 H 0.120773 -0.103387 -0.136654 0.052 Uiso 1 1 calc R U . . .
C21 C 0.4035(5) 0.3413(12) 0.4478(4) 0.0373(19) Uani 1 1 d . . . . .
H21 H 0.417132 0.310484 0.490417 0.045 Uiso 1 1 calc R U . . .
C22 C 0.4373(6) 0.2835(14) 0.4127(5) 0.045(2) Uani 1 1 d . . . . .
H22 H 0.473390 0.212105 0.429595 0.055 Uiso 1 1 calc R U . . .
C23 C 0.4178(5) 0.3317(13) 0.3509(5) 0.040(2) Uani 1 1 d . . . . .
H23 H 0.441883 0.295872 0.325288 0.048 Uiso 1 1 calc R U . . .
C24 C 0.3638(5) 0.4309(12) 0.3261(4) 0.037(2) Uani 1 1 d . . . . .
H24 H 0.350127 0.463184 0.283590 0.044 Uiso 1 1 calc R U . . .
C25 C 0.3300(4) 0.4826(11) 0.3644(4) 0.0307(17) Uani 1 1 d . . . . .
C26 C 0.2715(4) 0.5862(10) 0.3437(4) 0.0296(17) Uani 1 1 d . . . . .
C27 C 0.2373(5) 0.6258(13) 0.2811(4) 0.0376(19) Uani 1 1 d . . . . .
H27 H 0.251595 0.585304 0.249066 0.045 Uiso 1 1 calc R U . . .
C28 C 0.1826(5) 0.7244(13) 0.2664(4) 0.040(2) Uani 1 1 d . . . . .
H28 H 0.159024 0.752529 0.223976 0.048 Uiso 1 1 calc R U . . .
C29 C 0.1624(5) 0.7816(12) 0.3128(4) 0.037(2) Uani 1 1 d . . . . .
H29 H 0.124816 0.849954 0.303130 0.044 Uiso 1 1 calc R U . . .
C30 C 0.1979(5) 0.7377(13) 0.3749(4) 0.0363(19) Uani 1 1 d . . . . .
H30 H 0.184383 0.778040 0.407426 0.044 Uiso 1 1 calc R U . . .
C31 C 0.3718(8) 0.912(2) 0.7505(8) 0.069(4) Uani 1 1 d . . . . .
H31 H 0.377125 0.931709 0.711531 0.083 Uiso 1 1 calc R U . . .
C32 C 0.4105(10) 0.993(3) 0.8017(9) 0.089(6) Uani 1 1 d . . . . .
H32 H 0.441009 1.070811 0.798474 0.107 Uiso 1 1 calc R U . . .
C33 C 0.4040(9) 0.960(3) 0.8586(9) 0.089(6) Uani 1 1 d . . . . .
H33 H 0.432056 1.010366 0.895600 0.107 Uiso 1 1 calc R U . . .
C34 C 0.3566(8) 0.852(2) 0.8621(7) 0.071(5) Uani 1 1 d . . . . .
H34 H 0.351104 0.828806 0.900740 0.085 Uiso 1 1 calc R U . . .
C35 C 0.3183(6) 0.7800(17) 0.8077(5) 0.051(3) Uani 1 1 d . . . . .
C36 C 0.2607(7) 0.6749(15) 0.8034(5) 0.050(3) Uani 1 1 d . . . . .
C37 C 0.2391(7) 0.6453(18) 0.8534(5) 0.058(3) Uani 1 1 d . . . . .
H37 H 0.262335 0.687647 0.893761 0.070 Uiso 1 1 calc R U . . .
C38 C 0.1837(9) 0.5539(18) 0.8425(6) 0.067(4) Uani 1 1 d . . . . .
H38 H 0.168314 0.533058 0.876227 0.081 Uiso 1 1 calc R U . . .
C39 C 0.1491(8) 0.4907(18) 0.7851(7) 0.062(3) Uani 1 1 d . . . . .
H39 H 0.109754 0.429010 0.777649 0.074 Uiso 1 1 calc R U . . .
C40 C 0.1756(7) 0.5231(19) 0.7374(5) 0.058(3) Uani 1 1 d . . . . .
H40 H 0.154491 0.478611 0.697047 0.070 Uiso 1 1 calc R U . . .
C41 C 0.1726(5) -0.1509(12) 0.1063(4) 0.0349(19) Uani 1 1 d . . . . .
C42 C 0.2354(5) -0.1321(12) 0.0879(4) 0.0338(18) Uani 1 1 d . . . . .
H42 H 0.267689 -0.216394 0.109346 0.041 Uiso 1 1 calc R U . . .
C43 C 0.2180(5) -0.1540(12) 0.0178(4) 0.037(2) Uani 1 1 d . . . . .
H43 H 0.191050 -0.251274 0.005065 0.045 Uiso 1 1 calc R U . . .
C44 C 0.2824(6) -0.1725(13) 0.0040(4) 0.041(2) Uani 1 1 d . . . . .
C45 C 0.2860(5) 0.4013(11) 0.1502(4) 0.0344(18) Uani 1 1 d . . . . .
C46 C 0.2184(5) 0.3823(11) 0.0949(4) 0.0311(17) Uani 1 1 d . . . . .
H46 H 0.191868 0.480131 0.090473 0.037 Uiso 1 1 calc R U . . .
C47 C 0.2343(5) 0.3587(11) 0.0350(4) 0.0321(18) Uani 1 1 d . . . . .
H47 H 0.265334 0.444211 0.032874 0.038 Uiso 1 1 calc R U . . .
C48 C 0.1695(5) 0.3726(12) -0.0232(4) 0.0346(19) Uani 1 1 d . . . . .
C49 C 0.1855(5) 0.4266(14) 0.4862(4) 0.043(2) Uani 1 1 d . . . . .
C50 C 0.1845(5) 0.5928(15) 0.5091(4) 0.043(2) Uani 1 1 d . . . . .
H50 H 0.148799 0.650604 0.475406 0.052 Uiso 1 1 calc R U . . .
C51 C 0.1662(6) 0.5997(16) 0.5688(5) 0.047(2) Uani 1 1 d . . . . .
H51 H 0.121131 0.548689 0.559506 0.056 Uiso 1 1 calc R U . . .
C52 C 0.1594(6) 0.7691(16) 0.5847(5) 0.052(3) Uani 1 1 d . . . . .
C53 C 0.4167(5) 0.7104(15) 0.5559(4) 0.043(2) Uani 1 1 d . . . . .
C54 C 0.4104(5) 0.5710(14) 0.5942(4) 0.042(2) Uani 1 1 d . . . . .
H54 H 0.455384 0.518161 0.611114 0.050 Uiso 1 1 calc R U . . .
C55 C 0.3912(5) 0.6284(15) 0.6494(4) 0.041(2) Uani 1 1 d . . . . .
H55 H 0.426524 0.704471 0.673396 0.049 Uiso 1 1 calc R U . . .
C56 C 0.3906(7) 0.4975(17) 0.6949(5) 0.054(3) Uani 1 1 d . . . . .
N1 N 0.2945(4) 0.0008(9) 0.2477(3) 0.0303(15) Uani 1 1 d . . . . .
N2 N 0.1969(4) 0.1982(10) 0.2353(3) 0.0316(15) Uani 1 1 d . . . . .
N3 N 0.2906(4) 0.2357(12) -0.0863(4) 0.0404(19) Uani 1 1 d . . . . .
N4 N 0.1914(4) 0.0411(11) -0.1403(3) 0.0390(17) Uani 1 1 d . . . . .
N5 N 0.3512(4) 0.4409(10) 0.4257(3) 0.0331(16) Uani 1 1 d . . . . .
N6 N 0.2501(4) 0.6406(9) 0.3893(3) 0.0297(15) Uani 1 1 d . . . . .
N7 N 0.3259(5) 0.8048(14) 0.7528(4) 0.052(2) Uani 1 1 d . . . . .
N8 N 0.2284(5) 0.6124(14) 0.7472(4) 0.046(2) Uani 1 1 d . . . . .
O1 O 0.1639(4) -0.0451(8) 0.1436(3) 0.0344(13) Uani 1 1 d . . . . .
O2 O 0.1358(4) -0.2623(9) 0.0897(3) 0.0442(16) Uani 1 1 d . . . . .
O3 O 0.2685(3) 0.0105(8) 0.1102(3) 0.0338(13) Uani 1 1 d D . . . .
O4 O 0.1789(4) -0.0308(9) -0.0176(3) 0.0380(15) Uani 1 1 d . . . . .
O5 O 0.2994(4) -0.0555(9) -0.0234(3) 0.0399(15) Uani 1 1 d . . . . .
O6 O 0.3166(5) -0.2931(9) 0.0169(4) 0.0492(19) Uani 1 1 d . . . . .
O7 O 0.3028(3) 0.2818(8) 0.1870(3) 0.0337(13) Uani 1 1 d . . . . .
O8 O 0.3171(4) 0.5206(10) 0.1602(3) 0.0495(19) Uani 1 1 d . . . . .
O9 O 0.1803(3) 0.2627(8) 0.1049(3) 0.0335(13) Uani 1 1 d . . . . .
O10 O 0.2680(3) 0.2182(8) 0.0345(3) 0.0331(13) Uani 1 1 d D . . . .
O11 O 0.1613(3) 0.2706(9) -0.0657(3) 0.0373(14) Uani 1 1 d . . . . .
O12 O 0.1311(4) 0.4832(10) -0.0287(3) 0.0458(18) Uani 1 1 d . . . . .
O13 O 0.2349(4) 0.3887(9) 0.4695(3) 0.0397(15) Uani 1 1 d . . . . .
O14 O 0.1376(4) 0.3414(13) 0.4815(4) 0.056(2) Uani 1 1 d . . . . .
O15 O 0.2476(3) 0.6660(10) 0.5186(3) 0.0397(15) Uani 1 1 d D . . . .
O16 O 0.2138(4) 0.5210(11) 0.6185(3) 0.0473(18) Uani 1 1 d . . . . .
O17 O 0.2038(4) 0.8162(11) 0.6366(4) 0.0509(19) Uani 1 1 d . . . . .
O18 O 0.1140(6) 0.8478(15) 0.5496(5) 0.073(3) Uani 1 1 d . . . . .
O19 O 0.3717(3) 0.7197(9) 0.5002(3) 0.0367(14) Uani 1 1 d . . . . .
O20 O 0.4611(4) 0.8085(12) 0.5781(3) 0.0511(19) Uani 1 1 d . . . . .
O21 O 0.3620(4) 0.4650(9) 0.5567(3) 0.0390(15) Uani 1 1 d . . . . .
O22 O 0.3275(4) 0.7077(10) 0.6283(3) 0.0421(16) Uani 1 1 d D . . . .
O23 O 0.3409(4) 0.4985(12) 0.7140(3) 0.053(2) Uani 1 1 d . . . . .
O24 O 0.4403(6) 0.4117(16) 0.7139(4) 0.079(4) Uani 1 1 d . . . . .
Cr1 Cr 0.23285(7) 0.11932(18) 0.16800(6) 0.0296(3) Uani 1 1 d . . . . .
Cr2 Cr 0.23106(7) 0.1101(2) -0.04727(6) 0.0336(3) Uani 1 1 d . . . . .
Cr3 Cr 0.30311(7) 0.55248(19) 0.47943(6) 0.0318(3) Uani 1 1 d . . . . .
Cr4 Cr 0.27206(9) 0.6585(2) 0.68074(7) 0.0428(4) Uani 1 1 d . . . . .
Na1 Na 0.0162(6) 0.4993(13) -0.1072(4) 0.111(3) Uani 1 1 d . . . . .
Na2 Na 0.3453(5) 0.1867(12) 0.5948(4) 0.101(2) Uani 1 1 d . . . . .
O25 O 0.500000 0.0041(16) 0.500000 0.063(3) Uani 1 2 d S T P . .
O26 O 0.1576(7) 0.0308(15) 0.4625(5) 0.077(3) Uani 1 1 d . . . . .
O28 O 0.5596(8) 0.1581(16) 0.7850(7) 0.088(4) Uani 1 1 d . . . . .
O29 O 0.0495(6) 0.367(3) 0.0581(6) 0.133(9) Uani 1 1 d . . . . .
O30 O 0.2969(8) 0.0139(15) 0.4913(5) 0.091(4) Uani 1 1 d . . . . .
O31 O -0.0053(6) 0.670(2) -0.2004(7) 0.093(4) Uani 1 1 d . . . . .
O32 O -0.0384(6) -0.0406(16) -0.1657(6) 0.080(3) Uani 1 1 d . . . . .
O33 O 0.2356(10) 0.2224(18) 0.6373(7) 0.106(5) Uani 1 1 d . . . . .
O34 O 0.0308(6) 0.263(2) -0.1605(6) 0.100(5) Uani 1 1 d . . . . .
O35 O -0.0146(9) -0.367(4) -0.3251(7) 0.169(13) Uani 1 1 d . . . . .
O36 O 0.5504(7) 0.587(2) 0.7774(10) 0.123(6) Uani 1 1 d . . . . .
O37 O 0.5348(9) 0.273(3) 0.8982(8) 0.122(6) Uani 1 1 d . . . . .
O38 O -0.0365(14) -0.020(3) -0.3629(10) 0.165(10) Uani 1 1 d . . . . .
O39 O 0.500000 0.740(3) 1.000000 0.130(10) Uani 1 2 d S T P . .
O40 O 0.0574(4) 0.6285(11) 0.0028(4) 0.0506(18) Uani 1 1 d . . . . .
O41 O 0.5658(13) -0.128(3) 0.8454(13) 0.079(6) Uani 0.5 1 d . . P . .
O42 O 0.5622(8) 0.018(3) 0.9707(11) 0.150(9) Uani 1 1 d . . . . .
O43 O 0.5602(11) 0.563(4) 0.9283(13) 0.179(12) Uani 1 1 d . . . . .
O44 O 0.109(2) 1.147(4) 0.5868(16) 0.36(4) Uani 1 1 d . . . . .
O45 O 0.0226(16) 0.241(4) 0.690(4) 0.23(4) Uani 0.5 1 d . . P . .
O27 O 0.4680(6) 0.0520(15) 0.6688(5) 0.073(3) Uani 1 1 d . . . . .
H3O H 0.254(9) 0.088(14) 0.057(4) 0.109 Uiso 1 1 d D U . . .
H22O H 0.271(5) 0.70(3) 0.580(4) 0.109 Uiso 1 1 d D U . . .

loop_
_atom_site_aniso_label
_atom_site_aniso_U_11
_atom_site_aniso_U_22
_atom_site_aniso_U_33
_atom_site_aniso_U_23
_atom_site_aniso_U_13
_atom_site_aniso_U_12
C1 0.042(4) 0.038(5) 0.026(4) 0.003(4) 0.010(3) 0.004(4)
C2 0.046(5) 0.037(5) 0.030(4) 0.007(4) 0.011(4) 0.002(4)
C3 0.040(4) 0.043(5) 0.027(4) 0.011(4) 0.001(3) 0.000(4)
C4 0.042(4) 0.043(5) 0.022(4) 0.000(4) 0.003(3) -0.009(4)
C5 0.040(4) 0.039(5) 0.014(3) 0.002(3) 0.004(3) -0.004(4)
C6 0.045(4) 0.033(5) 0.015(3) -0.004(3) 0.009(3) -0.005(4)
C7 0.051(5) 0.049(6) 0.026(4) -0.008(4) 0.014(4) -0.009(5)
C8 0.058(6) 0.042(5) 0.037(5) -0.001(4) 0.022(4) -0.001(5)
C9 0.056(6) 0.048(6) 0.034(5) -0.002(4) 0.016(4) -0.001(5)
C10 0.047(5) 0.043(5) 0.020(4) 0.001(4) 0.010(3) 0.002(4)
C11 0.040(5) 0.073(8) 0.034(5) 0.016(5) 0.011(4) -0.002(5)
C12 0.046(5) 0.076(8) 0.036(5) 0.015(5) 0.017(4) -0.006(5)
C13 0.055(6) 0.075(9) 0.044(6) 0.023(6) 0.019(5) 0.006(6)
C14 0.054(6) 0.076(9) 0.033(5) 0.012(5) 0.018(4) 0.016(6)
C15 0.048(5) 0.062(7) 0.021(4) 0.005(4) 0.012(4) 0.002(5)
C16 0.056(5) 0.053(6) 0.012(3) 0.002(4) 0.012(3) 0.012(5)
C17 0.071(7) 0.058(7) 0.025(4) 0.006(4) 0.018(4) 0.016(6)
C18 0.059(6) 0.066(8) 0.019(4) -0.011(4) 0.001(4) 0.011(6)
C19 0.063(6) 0.061(7) 0.023(5) -0.009(5) 0.006(4) 0.010(6)
C20 0.059(6) 0.042(5) 0.018(4) -0.007(4) 0.001(4) 0.000(5)
C21 0.048(5) 0.035(5) 0.027(4) 0.003(4) 0.011(4) 0.009(4)
C22 0.052(5) 0.042(5) 0.041(5) -0.003(5) 0.016(4) 0.007(5)
C23 0.047(5) 0.038(5) 0.034(5) -0.001(4) 0.013(4) 0.004(4)
C24 0.048(5) 0.039(5) 0.022(4) -0.010(4) 0.011(3) -0.003(4)
C25 0.037(4) 0.031(4) 0.021(4) 0.000(3) 0.007(3) -0.002(3)
C26 0.045(4) 0.031(5) 0.013(3) 0.002(3) 0.010(3) -0.005(3)
C27 0.050(5) 0.042(5) 0.019(4) 0.002(4) 0.010(3) -0.003(4)
C28 0.048(5) 0.040(5) 0.027(4) 0.004(4) 0.005(4) -0.007(4)
C29 0.038(4) 0.038(5) 0.025(4) 0.006(4) 0.000(3) 0.000(4)
C30 0.036(4) 0.045(5) 0.027(4) 0.006(4) 0.011(3) 0.006(4)
C31 0.071(8) 0.077(10) 0.074(9) -0.019(8) 0.044(7) -0.007(7)
C32 0.089(11) 0.100(14) 0.088(12) -0.042(11) 0.041(9) -0.001(10)
C33 0.074(9) 0.112(15) 0.075(11) -0.050(11) 0.018(8) 0.016(10)
C34 0.061(7) 0.098(12) 0.041(6) -0.022(7) 0.002(5) 0.022(8)
C35 0.062(6) 0.059(7) 0.035(5) -0.005(5) 0.020(5) 0.009(6)
C36 0.078(7) 0.050(6) 0.026(4) 0.008(4) 0.025(5) 0.019(6)
C37 0.082(8) 0.070(9) 0.034(5) 0.010(5) 0.036(5) 0.029(7)
C38 0.108(11) 0.064(8) 0.049(7) 0.036(6) 0.050(7) 0.036(8)
C39 0.077(8) 0.059(8) 0.059(8) 0.024(6) 0.037(6) 0.010(7)
C40 0.077(8) 0.072(9) 0.033(5) 0.016(6) 0.029(5) 0.009(7)
C41 0.053(5) 0.031(4) 0.018(4) 0.002(3) 0.009(3) -0.003(4)
C42 0.044(4) 0.035(5) 0.022(4) -0.008(3) 0.011(3) -0.003(4)
C43 0.055(5) 0.037(5) 0.018(4) 0.001(3) 0.011(3) -0.003(4)
C44 0.063(6) 0.035(5) 0.022(4) -0.004(4) 0.012(4) -0.003(4)
C45 0.049(5) 0.027(4) 0.026(4) -0.001(3) 0.012(3) -0.003(4)
C46 0.042(4) 0.036(5) 0.017(3) 0.004(3) 0.014(3) 0.005(4)
C47 0.046(4) 0.028(4) 0.020(4) 0.003(3) 0.010(3) 0.000(4)
C48 0.046(5) 0.034(5) 0.025(4) 0.009(4) 0.013(3) 0.007(4)
C49 0.051(5) 0.052(6) 0.025(4) 0.012(4) 0.013(4) 0.006(5)
C50 0.046(5) 0.058(7) 0.025(4) 0.008(4) 0.011(3) 0.000(5)
C51 0.052(5) 0.063(7) 0.032(4) 0.015(5) 0.024(4) 0.011(5)
C52 0.066(7) 0.064(7) 0.037(5) 0.018(5) 0.034(5) 0.021(6)
C53 0.043(5) 0.063(7) 0.019(4) -0.004(4) 0.005(3) 0.004(5)
C54 0.042(4) 0.059(7) 0.020(4) 0.004(4) 0.005(3) 0.005(4)
C55 0.047(4) 0.059(6) 0.015(3) -0.004(4) 0.010(3) 0.001(5)
C56 0.074(7) 0.068(8) 0.019(4) 0.006(5) 0.016(4) 0.014(6)
N1 0.037(3) 0.030(4) 0.019(3) 0.004(3) 0.004(2) 0.001(3)
N2 0.037(3) 0.035(4) 0.019(3) 0.004(3) 0.005(3) -0.002(3)
N3 0.048(4) 0.057(5) 0.019(3) 0.013(3) 0.016(3) 0.009(4)
N4 0.049(4) 0.043(5) 0.021(3) 0.002(3) 0.007(3) 0.004(4)
N5 0.046(4) 0.037(4) 0.017(3) 0.000(3) 0.011(3) 0.000(3)
N6 0.040(3) 0.033(4) 0.014(3) 0.000(3) 0.007(2) 0.006(3)
N7 0.067(6) 0.065(7) 0.031(4) -0.017(4) 0.024(4) 0.000(5)
N8 0.054(4) 0.063(6) 0.027(4) 0.010(4) 0.020(3) 0.007(5)
O1 0.050(3) 0.032(3) 0.023(3) 0.000(2) 0.015(2) -0.006(3)
O2 0.064(4) 0.040(4) 0.034(3) -0.008(3) 0.023(3) -0.012(3)
O3 0.048(3) 0.034(3) 0.019(3) 0.003(2) 0.010(2) -0.001(3)
O4 0.046(3) 0.043(4) 0.021(3) 0.000(3) 0.007(2) -0.003(3)
O5 0.058(4) 0.041(4) 0.022(3) 0.002(3) 0.016(3) 0.012(3)
O6 0.078(5) 0.037(4) 0.034(4) 0.004(3) 0.022(3) 0.018(4)
O7 0.042(3) 0.035(3) 0.019(3) 0.000(2) 0.004(2) -0.007(3)
O8 0.069(5) 0.043(4) 0.028(3) 0.006(3) 0.007(3) -0.015(4)
O9 0.040(3) 0.038(4) 0.019(3) 0.007(2) 0.007(2) -0.002(3)
O10 0.043(3) 0.038(3) 0.019(3) 0.003(2) 0.012(2) 0.003(3)
O11 0.043(3) 0.046(4) 0.022(3) 0.003(3) 0.010(2) -0.001(3)
O12 0.055(4) 0.055(5) 0.025(3) 0.006(3) 0.011(3) 0.018(4)
O13 0.048(3) 0.047(4) 0.023(3) 0.005(3) 0.012(2) -0.002(3)
O14 0.049(4) 0.079(6) 0.043(4) -0.006(4) 0.020(3) -0.019(4)
O15 0.044(3) 0.052(4) 0.026(3) 0.006(3) 0.016(2) 0.001(3)
O16 0.063(4) 0.060(5) 0.023(3) 0.007(3) 0.020(3) 0.004(4)
O17 0.062(4) 0.059(5) 0.039(4) 0.002(4) 0.026(3) 0.008(4)
O18 0.077(6) 0.089(8) 0.057(5) 0.021(5) 0.029(5) 0.038(6)
O19 0.044(3) 0.045(4) 0.020(3) 0.001(3) 0.010(2) -0.001(3)
O20 0.046(4) 0.074(6) 0.030(3) -0.002(4) 0.009(3) -0.010(4)
O21 0.051(4) 0.043(4) 0.021(3) -0.001(3) 0.010(2) 0.007(3)
O22 0.050(3) 0.057(5) 0.024(3) 0.002(3) 0.019(3) 0.007(3)
O23 0.066(5) 0.074(6) 0.022(3) 0.008(3) 0.018(3) 0.007(4)
O24 0.095(7) 0.107(9) 0.040(5) 0.034(5) 0.030(5) 0.046(7)
Cr1 0.0403(7) 0.0320(7) 0.0141(5) 0.0017(5) 0.0065(4) -0.0014(6)
Cr2 0.0425(7) 0.0404(8) 0.0160(6) 0.0033(6) 0.0079(5) 0.0008(7)
Cr3 0.0426(7) 0.0365(8) 0.0162(6) 0.0024(5) 0.0100(5) 0.0026(6)
Cr4 0.0553(9) 0.0550(11) 0.0219(7) 0.0027(7) 0.0182(6) 0.0050(8)
Na1 0.133(7) 0.104(7) 0.088(5) 0.010(5) 0.027(5) -0.004(6)
Na2 0.125(6) 0.093(5) 0.080(5) 0.002(4) 0.030(4) 0.014(5)
O25 0.113(11) 0.045(6) 0.033(5) 0.000 0.028(6) 0.000
O26 0.099(8) 0.068(7) 0.069(6) 0.018(6) 0.036(6) 0.006(6)
O28 0.113(9) 0.076(8) 0.093(8) -0.012(7) 0.057(7) -0.011(7)
O29 0.062(6) 0.27(3) 0.057(6) 0.011(11) 0.012(5) 0.006(10)
O30 0.150(12) 0.058(6) 0.053(6) 0.006(5) 0.021(7) -0.001(7)
O31 0.064(6) 0.114(11) 0.091(8) -0.014(8) 0.015(5) 0.015(7)
O32 0.078(7) 0.084(8) 0.096(8) 0.019(7) 0.052(6) 0.020(6)
O33 0.168(15) 0.068(8) 0.083(9) -0.003(7) 0.045(9) -0.025(9)
O34 0.064(6) 0.144(14) 0.072(7) 0.020(8) -0.002(5) 0.009(7)
O35 0.102(10) 0.34(4) 0.074(8) 0.022(16) 0.035(7) 0.064(18)
O36 0.063(6) 0.111(13) 0.176(17) 0.029(12) 0.021(8) 0.017(7)
O37 0.118(12) 0.138(16) 0.104(11) -0.023(11) 0.030(9) 0.027(11)
O38 0.21(2) 0.117(16) 0.115(14) 0.006(13) -0.004(15) 0.040(17)
O39 0.107(15) 0.088(15) 0.16(2) 0.000 -0.001(15) 0.000
O40 0.043(3) 0.052(5) 0.053(4) -0.009(4) 0.012(3) 0.008(3)
O41 0.087(14) 0.073(14) 0.097(17) -0.004(13) 0.057(13) 0.010(12)
O42 0.082(9) 0.139(17) 0.174(18) 0.063(15) -0.024(10) -0.011(10)
O43 0.106(12) 0.20(3) 0.19(2) 0.01(2) 0.001(13) -0.047(17)
O44 0.43(6) 0.21(3) 0.23(3) 0.16(3) -0.16(3) -0.18(4)
O45 0.075(17) 0.048(16) 0.51(11) -0.06(3) 0.04(3) 0.015(13)
O27 0.089(6) 0.080(7) 0.054(5) 0.004(5) 0.031(5) 0.032(6)

loop_
_atom_type_symbol
_atom_type_description
_atom_type_scat_dispersion_real
_atom_type_scat_dispersion_imag
_atom_type_scat_source
C C 0.0181 0.0091 'International Tables Vol C Tables 4.2.6.8 and 6.1.1.4'
H H 0.0000 0.0000 'International Tables Vol C Tables 4.2.6.8 and 6.1.1.4'
N N 0.0311 0.0180 'International Tables Vol C Tables 4.2.6.8 and 6.1.1.4'
O O 0.0492 0.0322 'International Tables Vol C Tables 4.2.6.8 and 6.1.1.4'
Na Na 0.1353 0.1239 'International Tables Vol C Tables 4.2.6.8 and 6.1.1.4'
Cr Cr -0.1635 2.4439 'International Tables Vol C Tables 4.2.6.8 and 6.1.1.4'

loop_
_geom_angle_atom_site_label_1
_geom_angle_atom_site_label_2
_geom_angle_atom_site_label_3
_geom_angle
_geom_angle_site_symmetry_1
_geom_angle_site_symmetry_3
_geom_angle_publ_flag
N1 C1 C2 120.2(9) . . ?
N1 C1 H1 119.9 . . ?
C2 C1 H1 119.9 . . ?
C3 C2 C1 120.3(10) . . ?
C3 C2 H2 119.8 . . ?
C1 C2 H2 119.8 . . ?
C2 C3 C4 119.2(8) . . ?
C2 C3 H3 120.4 . . ?
C4 C3 H3 120.4 . . ?
C3 C4 C5 119.6(10) . . ?
C3 C4 H4 120.2 . . ?
C5 C4 H4 120.2 . . ?
N1 C5 C4 121.4(9) . . ?
N1 C5 C6 114.2(7) . . ?
C4 C5 C6 124.4(8) . . ?
N2 C6 C7 121.2(9) . . ?
N2 C6 C5 114.6(7) . . ?
C7 C6 C5 124.1(8) . . ?
C6 C7 C8 119.4(9) . . ?
C6 C7 H7 120.3 . . ?
C8 C7 H7 120.3 . . ?
C9 C8 C7 119.2(10) . . ?
C9 C8 H8 120.4 . . ?
C7 C8 H8 120.4 . . ?
C10 C9 C8 118.3(11) . . ?
C10 C9 H9 120.9 . . ?
C8 C9 H9 120.9 . . ?
N2 C10 C9 123.3(9) . . ?
N2 C10 H10 118.4 . . ?
C9 C10 H10 118.4 . . ?
N3 C11 C12 121.3(10) . . ?
N3 C11 H11 119.4 . . ?
C12 C11 H11 119.4 . . ?
C13 C12 C11 118.1(12) . . ?
C13 C12 H12 120.9 . . ?
C11 C12 H12 120.9 . . ?
C14 C13 C12 122.0(12) . . ?
C14 C13 H13 119.0 . . ?
C12 C13 H13 119.0 . . ?
C13 C14 C15 117.3(11) . . ?
C13 C14 H14 121.3 . . ?
C15 C14 H14 121.3 . . ?
N3 C15 C14 121.9(11) . . ?
N3 C15 C16 115.2(9) . . ?
C14 C15 C16 122.9(9) . . ?
N4 C16 C17 121.6(11) . . ?
N4 C16 C15 114.2(7) . . ?
C17 C16 C15 124.2(10) . . ?
C16 C17 C18 118.8(11) . . ?
C16 C17 H17 120.6 . . ?
C18 C17 H17 120.6 . . ?
C19 C18 C17 118.2(9) . . ?
C19 C18 H18 120.9 . . ?
C17 C18 H18 120.9 . . ?
C18 C19 C20 121.1(13) . . ?
C18 C19 H19 119.4 . . ?
C20 C19 H19 119.4 . . ?
N4 C20 C19 121.4(12) . . ?
N4 C20 H20 119.3 . . ?
C19 C20 H20 119.3 . . ?
C22 C21 N5 123.4(9) . . ?
C22 C21 H21 118.3 . . ?
N5 C21 H21 118.3 . . ?
C21 C22 C23 117.7(10) . . ?
C21 C22 H22 121.2 . . ?
C23 C22 H22 121.2 . . ?
C24 C23 C22 120.7(10) . . ?
C24 C23 H23 119.7 . . ?
C22 C23 H23 119.7 . . ?
C23 C24 C25 118.5(9) . . ?
C23 C24 H24 120.7 . . ?
C25 C24 H24 120.7 . . ?
N5 C25 C24 120.6(9) . . ?
N5 C25 C26 115.5(8) . . ?
C24 C25 C26 123.9(8) . . ?
N6 C26 C27 120.5(8) . . ?
N6 C26 C25 115.8(7) . . ?
C27 C26 C25 123.7(8) . . ?
C28 C27 C26 119.2(9) . . ?
C28 C27 H27 120.4 . . ?
C26 C27 H27 120.4 . . ?
C29 C28 C27 120.0(8) . . ?
C29 C28 H28 120.0 . . ?
C27 C28 H28 120.0 . . ?
C28 C29 C30 118.9(9) . . ?
C28 C29 H29 120.6 . . ?
C30 C29 H29 120.6 . . ?
N6 C30 C29 121.5(9) . . ?
N6 C30 H30 119.3 . . ?
C29 C30 H30 119.3 . . ?
N7 C31 C32 122.8(17) . . ?
N7 C31 H31 118.6 . . ?
C32 C31 H31 118.6 . . ?
C31 C32 C33 118(2) . . ?
C31 C32 H32 121.1 . . ?
C33 C32 H32 121.1 . . ?
C32 C33 C34 120.4(16) . . ?
C32 C33 H33 119.8 . . ?
C34 C33 H33 119.8 . . ?
C35 C34 C33 117.4(16) . . ?
C35 C34 H34 121.3 . . ?
C33 C34 H34 121.3 . . ?
N7 C35 C34 123.4(15) . . ?
N7 C35 C36 113.6(11) . . ?
C34 C35 C36 122.9(13) . . ?
N8 C36 C37 120.5(13) . . ?
N8 C36 C35 116.0(10) . . ?
C37 C36 C35 123.5(12) . . ?
C38 C37 C36 117.8(13) . . ?
C38 C37 H37 121.1 . . ?
C36 C37 H37 121.1 . . ?
C37 C38 C39 122.7(12) . . ?
C37 C38 H38 118.7 . . ?
C39 C38 H38 118.7 . . ?
C38 C39 C40 115.8(15) . . ?
C38 C39 H39 122.1 . . ?
C40 C39 H39 122.1 . . ?
N8 C40 C39 121.9(13) . . ?
N8 C40 H40 119.0 . . ?
C39 C40 H40 119.0 . . ?
O2 C41 O1 122.7(10) . . ?
O2 C41 C42 121.2(9) . . ?
O1 C41 C42 116.0(8) . . ?
O3 C42 C43 113.0(8) . . ?
O3 C42 C41 110.9(7) . . ?
C43 C42 C41 111.3(8) . . ?
O3 C42 H42 107.1 . . ?
C43 C42 H42 107.1 . . ?
C41 C42 H42 107.1 . . ?
O4 C43 C44 110.4(8) . . ?
O4 C43 C42 112.5(8) . . ?
C44 C43 C42 109.4(8) . . ?
O4 C43 H43 108.2 . . ?
C44 C43 H43 108.2 . . ?
C42 C43 H43 108.2 . . ?
O6 C44 O5 122.0(11) . . ?
O6 C44 C43 122.0(10) . . ?
O5 C44 C43 116.0(9) . . ?
O8 C45 O7 123.7(8) . . ?
O8 C45 C46 122.1(9) . . ?
O7 C45 C46 113.9(8) . . ?
O9 C46 C47 111.8(8) . . ?
O9 C46 C45 111.7(7) . . ?
C47 C46 C45 108.2(8) . . ?
O9 C46 H46 108.3 . . ?
C47 C46 H46 108.3 . . ?
C45 C46 H46 108.3 . . ?
O10 C47 C46 113.1(7) . . ?
O10 C47 C48 110.9(7) . . ?
C46 C47 C48 110.6(8) . . ?
O10 C47 H47 107.3 . . ?
C46 C47 H47 107.3 . . ?
C48 C47 H47 107.3 . . ?
O12 C48 O11 123.5(8) . . ?
O12 C48 C47 120.0(9) . . ?
O11 C48 C47 116.3(8) . . ?
O14 C49 O13 123.8(12) . . ?
O14 C49 C50 119.0(10) . . ?
O13 C49 C50 117.1(10) . . ?
O15 C50 C49 110.2(9) . . ?
O15 C50 C51 111.2(9) . . ?
C49 C50 C51 112.1(10) . . ?
O15 C50 H50 107.7 . . ?
C49 C50 H50 107.7 . . ?
C51 C50 H50 107.7 . . ?
O16 C51 C52 112.0(10) . . ?
O16 C51 C50 111.4(9) . . ?
C52 C51 C50 108.8(9) . . ?
O16 C51 H51 108.2 . . ?
C52 C51 H51 108.2 . . ?
C50 C51 H51 108.2 . . ?
O18 C52 O17 125.1(14) . . ?
O18 C52 C51 119.9(13) . . ?
O17 C52 C51 115.0(10) . . ?
O20 C53 O19 123.3(11) . . ?
O20 C53 C54 121.2(8) . . ?
O19 C53 C54 115.5(10) . . ?
O21 C54 C53 111.0(7) . . ?
O21 C54 C55 111.2(8) . . ?
C53 C54 C55 108.4(10) . . ?
O21 C54 H54 108.7 . . ?
C53 C54 H54 108.7 . . ?
C55 C54 H54 108.7 . . ?
O22 C55 C54 111.5(7) . . ?
O22 C55 C56 110.5(9) . . ?
C54 C55 C56 112.4(10) . . ?
O22 C55 H55 107.4 . . ?
C54 C55 H55 107.4 . . ?
C56 C55 H55 107.4 . . ?
O24 C56 O23 125.9(12) . . ?
O24 C56 C55 118.3(12) . . ?
O23 C56 C55 115.4(11) . . ?
C5 N1 C1 119.3(7) . . ?
C5 N1 Cr1 116.2(6) . . ?
C1 N1 Cr1 124.4(6) . . ?
C10 N2 C6 118.7(8) . . ?
C10 N2 Cr1 124.5(6) . . ?
C6 N2 Cr1 116.8(6) . . ?
C15 N3 C11 119.4(9) . . ?
C15 N3 Cr2 116.1(8) . . ?
C11 N3 Cr2 124.4(7) . . ?
C20 N4 C16 118.9(8) . . ?
C20 N4 Cr2 125.1(7) . . ?
C16 N4 Cr2 116.0(7) . . ?
C21 N5 C25 118.9(8) . . ?
C21 N5 Cr3 125.4(6) . . ?
C25 N5 Cr3 115.5(6) . . ?
C30 N6 C26 120.0(7) . . ?
C30 N6 Cr3 125.3(6) . . ?
C26 N6 Cr3 114.7(6) . . ?
C35 N7 C31 118.0(12) . . ?
C35 N7 Cr4 115.7(10) . . ?
C31 N7 Cr4 126.1(9) . . ?
C40 N8 C36 121.3(10) . . ?
C40 N8 Cr4 124.0(8) . . ?
C36 N8 Cr4 114.6(8) . . ?
C41 O1 Cr1 115.5(6) . . ?
C42 O3 Cr1 113.5(6) . . ?
C42 O3 H3O 101(5) . . ?
Cr1 O3 H3O 111(9) . . ?
C43 O4 Cr2 112.9(6) . . ?
C44 O5 Cr2 113.5(7) . . ?
C45 O7 Cr1 114.4(6) . . ?
C46 O9 Cr1 113.1(5) . . ?
C47 O10 Cr2 112.5(5) . . ?
C47 O10 H3O 124(10) . . ?
Cr2 O10 H3O 84(5) . . ?
C48 O11 Cr2 115.9(6) . . ?
C48 O12 Na1 124.2(7) . . ?
C49 O13 Cr3 114.9(8) . . ?
C50 O15 Cr3 112.6(7) . . ?
C50 O15 H22O 104(8) . . ?
Cr3 O15 H22O 122(5) . . ?
C51 O16 Cr4 112.7(8) . . ?
C52 O17 Cr4 114.3(8) . . ?
C53 O19 Cr3 114.2(7) . . ?
C54 O21 Cr3 113.2(6) . . ?
C54 O21 Na2 123.2(6) . . ?
Cr3 O21 Na2 123.2(4) . . ?
C55 O22 Cr4 112.0(6) . . ?
C55 O22 H22O 137(7) . . ?
Cr4 O22 H22O 87(7) . . ?
C56 O23 Cr4 117.5(8) . . ?
O9 Cr1 O1 94.7(3) . . ?
O9 Cr1 O3 93.6(3) . . ?
O1 Cr1 O3 83.4(3) . . ?
O9 Cr1 O7 83.9(3) . . ?
O1 Cr1 O7 176.2(3) . . ?
O3 Cr1 O7 93.2(3) . . ?
O9 Cr1 N2 94.4(3) . . ?
O1 Cr1 N2 91.1(3) . . ?
O3 Cr1 N2 170.6(3) . . ?
O7 Cr1 N2 92.5(3) . . ?
O9 Cr1 N1 169.0(3) . . ?
O1 Cr1 N1 93.5(3) . . ?
O3 Cr1 N1 94.6(3) . . ?
O7 Cr1 N1 88.3(3) . . ?
N2 Cr1 N1 78.1(3) . . ?
O4 Cr2 O11 92.6(3) . . ?
O4 Cr2 O5 84.0(3) . . ?
O11 Cr2 O5 175.8(3) . . ?
O4 Cr2 O10 93.0(3) . . ?
O11 Cr2 O10 83.3(3) . . ?
O5 Cr2 O10 94.4(3) . . ?
O4 Cr2 N4 95.9(3) . . ?
O11 Cr2 N4 89.0(3) . . ?
O5 Cr2 N4 93.7(3) . . ?
O10 Cr2 N4 168.5(3) . . ?
O4 Cr2 N3 171.7(4) . . ?
O11 Cr2 N3 93.4(3) . . ?
O5 Cr2 N3 90.3(3) . . ?
O10 Cr2 N3 93.4(3) . . ?
N4 Cr2 N3 78.4(4) . . ?
O21 Cr3 O15 94.4(3) . . ?
O21 Cr3 O13 91.8(3) . . ?
O15 Cr3 O13 83.3(3) . . ?
O21 Cr3 O19 83.5(3) . . ?
O15 Cr3 O19 91.6(3) . . ?
O13 Cr3 O19 172.8(3) . . ?
O21 Cr3 N5 93.8(3) . . ?
O15 Cr3 N5 171.7(3) . . ?
O13 Cr3 N5 95.0(3) . . ?
O19 Cr3 N5 90.7(3) . . ?
O21 Cr3 N6 171.4(3) . . ?
O15 Cr3 N6 93.8(3) . . ?
O13 Cr3 N6 92.0(3) . . ?
O19 Cr3 N6 93.5(3) . . ?
N5 Cr3 N6 78.2(3) . . ?
O16 Cr4 O23 92.4(4) . . ?
O16 Cr4 O17 83.7(4) . . ?
O23 Cr4 O17 172.6(3) . . ?
O16 Cr4 O22 92.7(3) . . ?
O23 Cr4 O22 82.6(3) . . ?
O17 Cr4 O22 91.3(3) . . ?
O16 Cr4 N7 173.0(4) . . ?
O23 Cr4 N7 90.0(4) . . ?
O17 Cr4 N7 94.5(4) . . ?
O22 Cr4 N7 94.1(4) . . ?
O16 Cr4 N8 95.0(4) . . ?
O23 Cr4 N8 92.4(4) . . ?
O17 Cr4 N8 94.2(4) . . ?
O22 Cr4 N8 171.0(3) . . ?
N7 Cr4 N8 78.3(4) . . ?
O29 Na1 O34 91.7(8) 2 . ?
O29 Na1 O12 102.7(5) 2 . ?
O34 Na1 O12 92.9(5) . . ?
O29 Na1 O31 136.9(7) 2 . ?
O34 Na1 O31 95.1(6) . . ?
O12 Na1 O31 119.4(6) . . ?
O29 Na1 O40 78.6(6) 2 . ?
O34 Na1 O40 141.2(5) . . ?
O12 Na1 O40 54.1(3) . . ?
O31 Na1 O40 117.8(6) . . ?
O21 Na2 O30 106.0(4) . . ?
O21 Na2 O27 112.2(5) . . ?
O30 Na2 O27 106.4(5) . . ?
O21 Na2 O33 103.6(5) . . ?
O30 Na2 O33 105.1(6) . . ?
O27 Na2 O33 122.3(5) . . ?

loop_
_geom_bond_atom_site_label_1
_geom_bond_atom_site_label_2
_geom_bond_distance
_geom_bond_site_symmetry_2
_geom_bond_publ_flag
C1 N1 1.348(13) . ?
C1 C2 1.388(13) . ?
C1 H1 0.9500 . ?
C2 C3 1.357(16) . ?
C2 H2 0.9500 . ?
C3 C4 1.360(16) . ?
C3 H3 0.9500 . ?
C4 C5 1.382(12) . ?
C4 H4 0.9500 . ?
C5 N1 1.341(12) . ?
C5 C6 1.502(14) . ?
C6 N2 1.352(10) . ?
C6 C7 1.379(13) . ?
C7 C8 1.403(17) . ?
C7 H7 0.9500 . ?
C8 C9 1.380(16) . ?
C8 H8 0.9500 . ?
C9 C10 1.372(15) . ?
C9 H9 0.9500 . ?
C10 N2 1.351(14) . ?
C10 H10 0.9500 . ?
C11 N3 1.346(16) . ?
C11 C12 1.380(16) . ?
C11 H11 0.9500 . ?
C12 C13 1.369(18) . ?
C12 H12 0.9500 . ?
C13 C14 1.34(2) . ?
C13 H13 0.9500 . ?
C14 C15 1.402(17) . ?
C14 H14 0.9500 . ?
C15 N3 1.333(12) . ?
C15 C16 1.506(17) . ?
C16 N4 1.356(14) . ?
C16 C17 1.370(13) . ?
C17 C18 1.41(2) . ?
C17 H17 0.9500 . ?
C18 C19 1.33(2) . ?
C18 H18 0.9500 . ?
C19 C20 1.387(13) . ?
C19 H19 0.9500 . ?
C20 N4 1.321(15) . ?
C20 H20 0.9500 . ?
C21 C22 1.342(15) . ?
C21 N5 1.349(13) . ?
C21 H21 0.9500 . ?
C22 C23 1.385(15) . ?
C22 H22 0.9500 . ?
C23 C24 1.378(15) . ?
C23 H23 0.9500 . ?
C24 C25 1.383(14) . ?
C24 H24 0.9500 . ?
C25 N5 1.356(11) . ?
C25 C26 1.463(13) . ?
C26 N6 1.357(11) . ?
C26 C27 1.395(11) . ?
C27 C28 1.377(16) . ?
C27 H27 0.9500 . ?
C28 C29 1.367(16) . ?
C28 H28 0.9500 . ?
C29 C30 1.400(12) . ?
C29 H29 0.9500 . ?
C30 N6 1.331(13) . ?
C30 H30 0.9500 . ?
C31 N7 1.36(2) . ?
C31 C32 1.36(3) . ?
C31 H31 0.9500 . ?
C32 C33 1.38(3) . ?
C32 H32 0.9500 . ?
C33 C34 1.39(3) . ?
C33 H33 0.9500 . ?
C34 C35 1.367(18) . ?
C34 H34 0.9500 . ?
C35 N7 1.335(16) . ?
C35 C36 1.49(2) . ?
C36 N8 1.336(15) . ?
C36 C37 1.392(15) . ?
C37 C38 1.36(2) . ?
C37 H37 0.9500 . ?
C38 C39 1.37(2) . ?
C38 H38 0.9500 . ?
C39 C40 1.416(17) . ?
C39 H39 0.9500 . ?
C40 N8 1.308(19) . ?
C40 H40 0.9500 . ?
C41 O2 1.211(13) . ?
C41 O1 1.306(12) . ?
C41 C42 1.534(14) . ?
C42 O3 1.421(12) . ?
C42 C43 1.520(12) . ?
C42 H42 1.0000 . ?
C43 O4 1.414(13) . ?
C43 C44 1.507(16) . ?
C43 H43 1.0000 . ?
C44 O6 1.244(14) . ?
C44 O5 1.305(14) . ?
C45 O8 1.202(13) . ?
C45 O7 1.301(12) . ?
C45 C46 1.543(12) . ?
C46 O9 1.378(12) . ?
C46 C47 1.531(12) . ?
C46 H46 1.0000 . ?
C47 O10 1.410(12) . ?
C47 C48 1.538(12) . ?
C47 H47 1.0000 . ?
C48 O12 1.232(13) . ?
C48 O11 1.276(13) . ?
C49 O14 1.225(15) . ?
C49 O13 1.271(14) . ?
C49 C50 1.533(18) . ?
C50 O15 1.420(13) . ?
C50 C51 1.540(14) . ?
C50 H50 1.0000 . ?
C51 O16 1.399(13) . ?
C51 C52 1.529(19) . ?
C51 H51 1.0000 . ?
C52 O18 1.217(16) . ?
C52 O17 1.289(17) . ?
C53 O20 1.232(15) . ?
C53 O19 1.292(11) . ?
C53 C54 1.522(17) . ?
C54 O21 1.414(13) . ?
C54 C55 1.536(13) . ?
C54 H54 1.0000 . ?
C55 O22 1.431(13) . ?
C55 C56 1.538(17) . ?
C55 H55 1.0000 . ?
C56 O24 1.233(17) . ?
C56 O23 1.268(16) . ?
N1 Cr1 2.093(7) . ?
N2 Cr1 2.055(8) . ?
N3 Cr2 2.083(9) . ?
N4 Cr2 2.075(8) . ?
N5 Cr3 2.084(8) . ?
N6 Cr3 2.105(7) . ?
N7 Cr4 2.068(10) . ?
N8 Cr4 2.070(8) . ?
O1 Cr1 1.970(7) . ?
O3 Cr1 1.972(7) . ?
O3 H3O 1.32(5) . ?
O4 Cr2 1.918(7) . ?
O5 Cr2 1.968(7) . ?
O7 Cr1 1.972(7) . ?
O9 Cr1 1.927(6) . ?
O10 Cr2 1.983(7) . ?
O10 H3O 1.32(5) . ?
O11 Cr2 1.959(7) . ?
O12 Na1 2.457(13) . ?
O13 Cr3 1.975(8) . ?
O15 Cr3 1.967(7) . ?
O15 H22O 1.34(5) . ?
O16 Cr4 1.926(9) . ?
O17 Cr4 1.981(9) . ?
O19 Cr3 1.983(7) . ?
O21 Cr3 1.917(7) . ?
O21 Na2 2.625(13) . ?
O22 Cr4 1.992(7) . ?
O22 H22O 1.31(5) . ?
O23 Cr4 1.955(9) . ?
Na1 O29 2.36(2) 2 ?
Na1 O34 2.45(2) . ?
Na1 O31 2.493(19) . ?
Na1 O40 2.601(13) . ?
Na2 O30 2.673(15) . ?
Na2 O27 2.797(14) . ?
Na2 O33 2.82(2) . ?

loop_
_geom_torsion_atom_site_label_1
_geom_torsion_atom_site_label_2
_geom_torsion_atom_site_label_3
_geom_torsion_atom_site_label_4
_geom_torsion
_geom_torsion_site_symmetry_1
_geom_torsion_site_symmetry_2
_geom_torsion_site_symmetry_3
_geom_torsion_site_symmetry_4
_geom_torsion_publ_flag
N1 C1 C2 C3 0.0(16) . . . . ?
C1 C2 C3 C4 0.6(16) . . . . ?
C2 C3 C4 C5 0.1(15) . . . . ?
C3 C4 C5 N1 -1.6(15) . . . . ?
C3 C4 C5 C6 -178.7(9) . . . . ?
N1 C5 C6 N2 -2.0(12) . . . . ?
C4 C5 C6 N2 175.3(9) . . . . ?
N1 C5 C6 C7 173.6(9) . . . . ?
C4 C5 C6 C7 -9.0(15) . . . . ?
N2 C6 C7 C8 -1.7(15) . . . . ?
C5 C6 C7 C8 -177.1(9) . . . . ?
C6 C7 C8 C9 0.6(16) . . . . ?
C7 C8 C9 C10 0.3(17) . . . . ?
C8 C9 C10 N2 -0.1(17) . . . . ?
N3 C11 C12 C13 0(2) . . . . ?
C11 C12 C13 C14 1(2) . . . . ?
C12 C13 C14 C15 -2(2) . . . . ?
C13 C14 C15 N3 1.9(19) . . . . ?
C13 C14 C15 C16 -176.5(12) . . . . ?
N3 C15 C16 N4 -1.7(14) . . . . ?
C14 C15 C16 N4 176.7(11) . . . . ?
N3 C15 C16 C17 177.6(11) . . . . ?
C14 C15 C16 C17 -4.0(18) . . . . ?
N4 C16 C17 C18 0.8(17) . . . . ?
C15 C16 C17 C18 -178.5(11) . . . . ?
C16 C17 C18 C19 -1.9(18) . . . . ?
C17 C18 C19 C20 1.8(19) . . . . ?
C18 C19 C20 N4 -0.6(19) . . . . ?
N5 C21 C22 C23 1.2(18) . . . . ?
C21 C22 C23 C24 -2.4(17) . . . . ?
C22 C23 C24 C25 0.6(16) . . . . ?
C23 C24 C25 N5 2.4(14) . . . . ?
C23 C24 C25 C26 -179.1(9) . . . . ?
N5 C25 C26 N6 6.6(12) . . . . ?
C24 C25 C26 N6 -171.9(9) . . . . ?
N5 C25 C26 C27 -171.6(9) . . . . ?
C24 C25 C26 C27 9.9(14) . . . . ?
N6 C26 C27 C28 1.8(14) . . . . ?
C25 C26 C27 C28 179.9(9) . . . . ?
C26 C27 C28 C29 -0.2(15) . . . . ?
C27 C28 C29 C30 -0.3(15) . . . . ?
C28 C29 C30 N6 -0.8(15) . . . . ?
N7 C31 C32 C33 2(3) . . . . ?
C31 C32 C33 C34 -3(3) . . . . ?
C32 C33 C34 C35 1(3) . . . . ?
C33 C34 C35 N7 2(2) . . . . ?
C33 C34 C35 C36 -173.2(13) . . . . ?
N7 C35 C36 N8 4.5(16) . . . . ?
C34 C35 C36 N8 -179.5(13) . . . . ?
N7 C35 C36 C37 -173.3(12) . . . . ?
C34 C35 C36 C37 3(2) . . . . ?
N8 C36 C37 C38 -1.2(18) . . . . ?
C35 C36 C37 C38 176.5(12) . . . . ?
C36 C37 C38 C39 0(2) . . . . ?
C37 C38 C39 C40 2(2) . . . . ?
C38 C39 C40 N8 -2(2) . . . . ?
O2 C41 C42 O3 177.2(8) . . . . ?
O1 C41 C42 O3 -6.7(11) . . . . ?
O2 C41 C42 C43 50.5(12) . . . . ?
O1 C41 C42 C43 -133.4(9) . . . . ?
O3 C42 C43 O4 -55.2(11) . . . . ?
C41 C42 C43 O4 70.4(11) . . . . ?
O3 C42 C43 C44 67.8(11) . . . . ?
C41 C42 C43 C44 -166.6(8) . . . . ?
O4 C43 C44 O6 -162.2(9) . . . . ?
C42 C43 C44 O6 73.6(12) . . . . ?
O4 C43 C44 O5 16.6(11) . . . . ?
C42 C43 C44 O5 -107.6(10) . . . . ?
O8 C45 C46 O9 -157.9(10) . . . . ?
O7 C45 C46 O9 16.8(11) . . . . ?
O8 C45 C46 C47 78.6(12) . . . . ?
O7 C45 C46 C47 -106.7(9) . . . . ?
O9 C46 C47 O10 -56.8(10) . . . . ?
C45 C46 C47 O10 66.6(10) . . . . ?
O9 C46 C47 C48 68.3(10) . . . . ?
C45 C46 C47 C48 -168.3(8) . . . . ?
O10 C47 C48 O12 175.2(9) . . . . ?
C46 C47 C48 O12 48.9(12) . . . . ?
O10 C47 C48 O11 -9.3(12) . . . . ?
C46 C47 C48 O11 -135.6(9) . . . . ?
O14 C49 C50 O15 172.9(9) . . . . ?
O13 C49 C50 O15 -11.1(11) . . . . ?
O14 C49 C50 C51 48.4(12) . . . . ?
O13 C49 C50 C51 -135.6(9) . . . . ?
O15 C50 C51 O16 -62.3(14) . . . . ?
C49 C50 C51 O16 61.7(13) . . . . ?
O15 C50 C51 C52 61.7(12) . . . . ?
C49 C50 C51 C52 -174.4(9) . . . . ?
O16 C51 C52 O18 -170.5(11) . . . . ?
C50 C51 C52 O18 65.9(14) . . . . ?
O16 C51 C52 O17 8.9(13) . . . . ?
C50 C51 C52 O17 -114.7(10) . . . . ?
O20 C53 C54 O21 -172.4(10) . . . . ?
O19 C53 C54 O21 9.5(13) . . . . ?
O20 C53 C54 C55 65.1(13) . . . . ?
O19 C53 C54 C55 -113.0(10) . . . . ?
O21 C54 C55 O22 -61.3(12) . . . . ?
C53 C54 C55 O22 61.0(11) . . . . ?
O21 C54 C55 C56 63.5(11) . . . . ?
C53 C54 C55 C56 -174.2(8) . . . . ?
O22 C55 C56 O24 175.2(11) . . . . ?
C54 C55 C56 O24 49.9(15) . . . . ?
O22 C55 C56 O23 -11.6(14) . . . . ?
C54 C55 C56 O23 -136.9(10) . . . . ?
C4 C5 N1 C1 2.2(14) . . . . ?
C6 C5 N1 C1 179.6(8) . . . . ?
C4 C5 N1 Cr1 -173.7(7) . . . . ?
C6 C5 N1 Cr1 3.7(10) . . . . ?
C2 C1 N1 C5 -1.4(14) . . . . ?
C2 C1 N1 Cr1 174.1(7) . . . . ?
C9 C10 N2 C6 -1.1(15) . . . . ?
C9 C10 N2 Cr1 177.3(8) . . . . ?
C7 C6 N2 C10 1.9(14) . . . . ?
C5 C6 N2 C10 177.8(8) . . . . ?
C7 C6 N2 Cr1 -176.5(7) . . . . ?
C5 C6 N2 Cr1 -0.7(10) . . . . ?
C14 C15 N3 C11 -1.2(18) . . . . ?
C16 C15 N3 C11 177.3(10) . . . . ?
C14 C15 N3 Cr2 -177.7(9) . . . . ?
C16 C15 N3 Cr2 0.8(13) . . . . ?
C12 C11 N3 C15 0.3(18) . . . . ?
C12 C11 N3 Cr2 176.5(10) . . . . ?
C19 C20 N4 C16 -0.6(16) . . . . ?
C19 C20 N4 Cr2 177.2(9) . . . . ?
C17 C16 N4 C20 0.5(16) . . . . ?
C15 C16 N4 C20 179.8(10) . . . . ?
C17 C16 N4 Cr2 -177.5(9) . . . . ?
C15 C16 N4 Cr2 1.8(12) . . . . ?
C22 C21 N5 C25 1.8(16) . . . . ?
C22 C21 N5 Cr3 -173.3(9) . . . . ?
C24 C25 N5 C21 -3.7(14) . . . . ?
C26 C25 N5 C21 177.8(8) . . . . ?
C24 C25 N5 Cr3 171.9(7) . . . . ?
C26 C25 N5 Cr3 -6.6(10) . . . . ?
C29 C30 N6 C26 2.3(15) . . . . ?
C29 C30 N6 Cr3 -175.2(7) . . . . ?
C27 C26 N6 C30 -2.8(14) . . . . ?
C25 C26 N6 C30 178.9(8) . . . . ?
C27 C26 N6 Cr3 174.9(7) . . . . ?
C25 C26 N6 Cr3 -3.3(10) . . . . ?
C34 C35 N7 C31 -3(2) . . . . ?
C36 C35 N7 C31 172.6(12) . . . . ?
C34 C35 N7 Cr4 171.1(11) . . . . ?
C36 C35 N7 Cr4 -12.9(14) . . . . ?
C32 C31 N7 C35 1(2) . . . . ?
C32 C31 N7 Cr4 -173.0(14) . . . . ?
C39 C40 N8 C36 1(2) . . . . ?
C39 C40 N8 Cr4 177.7(10) . . . . ?
C37 C36 N8 C40 0.4(19) . . . . ?
C35 C36 N8 C40 -177.5(12) . . . . ?
C37 C36 N8 Cr4 -176.1(9) . . . . ?
C35 C36 N8 Cr4 6.0(14) . . . . ?
O2 C41 O1 Cr1 176.7(7) . . . . ?
C42 C41 O1 Cr1 0.7(10) . . . . ?
C43 C42 O3 Cr1 135.2(7) . . . . ?
C41 C42 O3 Cr1 9.3(9) . . . . ?
C44 C43 O4 Cr2 -19.8(9) . . . . ?
C42 C43 O4 Cr2 102.7(8) . . . . ?
O6 C44 O5 Cr2 173.3(7) . . . . ?
C43 C44 O5 Cr2 -5.5(10) . . . . ?
O8 C45 O7 Cr1 168.1(9) . . . . ?
C46 C45 O7 Cr1 -6.5(10) . . . . ?
C47 C46 O9 Cr1 102.5(7) . . . . ?
C45 C46 O9 Cr1 -18.9(9) . . . . ?
C46 C47 O10 Cr2 136.3(6) . . . . ?
C48 C47 O10 Cr2 11.4(9) . . . . ?
O12 C48 O11 Cr2 177.8(8) . . . . ?
C47 C48 O11 Cr2 2.4(11) . . . . ?
O11 C48 O12 Na1 16.9(14) . . . . ?
C47 C48 O12 Na1 -167.9(7) . . . . ?
O14 C49 O13 Cr3 177.7(8) . . . . ?
C50 C49 O13 Cr3 1.9(10) . . . . ?
C49 C50 O15 Cr3 14.7(9) . . . . ?
C51 C50 O15 Cr3 139.7(8) . . . . ?
C52 C51 O16 Cr4 -15.9(10) . . . . ?
C50 C51 O16 Cr4 106.2(10) . . . . ?
O18 C52 O17 Cr4 -178.3(10) . . . . ?
C51 C52 O17 Cr4 2.3(12) . . . . ?
O20 C53 O19 Cr3 -176.0(9) . . . . ?
C54 C53 O19 Cr3 2.0(11) . . . . ?
C53 C54 O21 Cr3 -16.6(10) . . . . ?
C55 C54 O21 Cr3 104.2(8) . . . . ?
C53 C54 O21 Na2 170.1(7) . . . . ?
C55 C54 O21 Na2 -69.1(10) . . . . ?
C54 C55 O22 Cr4 140.7(8) . . . . ?
C56 C55 O22 Cr4 14.9(10) . . . . ?
O24 C56 O23 Cr4 175.0(12) . . . . ?
C55 C56 O23 Cr4 2.4(14) . . . . ?
